data_4103944
loop_
_publ_author_name
'Charles P. Casey'
'Hairong Guan'

_publ_contact_author_address
;
Department of Chemistry
University of Wisconsin-Madison
1101 University Ave
Madison, WI  53706
USA
;
_publ_contact_author_email iguzei@chem.wisc.edu
_publ_contact_author_fax 608-262-0381
_publ_contact_author_name
;
Guzei, Ilia A. 
;
_publ_contact_author_phone 608-263-4694
_publ_section_title
;
 Cyclopentadienone Iron Alcohol Complexes: Synthesis, Reactivity, and
 Implications for the Mechanism of Iron-Catalyzed Hydrogenation of
 Aldehydes
;
_journal_name_full 'Journal of the American Chemical Society'
_journal_page_first 2499
_journal_page_last 2507
_journal_paper_doi 10.1021/ja808683z
_journal_volume 131
_journal_year 2009
_chemical_formula_moiety 'C24 H34 Fe O4 Si2'
_chemical_formula_sum 'C24 H34 Fe O4 Si2'
_chemical_formula_weight 498.54
_chemical_name_systematic
;
 ?
;
_space_group_IT_number 15
_symmetry_cell_setting monoclinic
_symmetry_Int_Tables_number 15
_symmetry_space_group_name_Hall '-C 2yc'
_symmetry_space_group_name_H-M 'C 1 2/c 1'
_atom_sites_solution_hydrogens geom
_atom_sites_solution_primary direct
_atom_sites_solution_secondary difmap
_audit_creation_method
;
manual editing of the CIF file 
created by SHELXTL Ver. 6.10
and processed with modiCIfer-03272007. 
;
_cell_angle_alpha 90.00
_cell_angle_beta 109.6210(10)
_cell_angle_gamma 90.00
_cell_formula_units_Z 8
_cell_length_a 18.7736(13)
_cell_length_b 10.6759(7)
_cell_length_c 26.9091(19)
_cell_measurement_reflns_used 16940
_cell_measurement_temperature 105(2)
_cell_measurement_theta_max 29.1128
_cell_measurement_theta_min 2.2284
_cell_volume 5080.1(6)
_computing_cell_refinement 'SAINT Ver. 6.22  (Bruker-AXS, 2003)'
_computing_data_collection 'SMART Ver. 5.622 (Bruker-AXS, 2003)'
_computing_data_reduction 'SAINT Ver. 6.22'
_computing_molecular_graphics 'SHELXTL Ver. 6.10'
_computing_publication_material 'SHELXTL Ver. 6.10'
_computing_structure_refinement 'SHELXTL Ver. 6.10'
_computing_structure_solution 'SHELXTL Ver. 6.10 (Bruker-AXS, 2003)'
_diffrn_ambient_temperature 105(2)
_diffrn_measured_fraction_theta_full 0.988
_diffrn_measured_fraction_theta_max 0.988
_diffrn_measurement_device_type 'Bruker CCD-1000 area detector'
_diffrn_measurement_method '0.30\% \w and 0.4\% \f scans'
_diffrn_radiation_monochromator graphite
_diffrn_radiation_source 'fine-focus sealed tube'
_diffrn_radiation_type Mo-K\a
_diffrn_radiation_wavelength 0.71073
_diffrn_reflns_av_R_equivalents 0.0319
_diffrn_reflns_av_sigmaI/netI 0.0204
_diffrn_reflns_limit_h_max 25
_diffrn_reflns_limit_h_min -25
_diffrn_reflns_limit_k_max 14
_diffrn_reflns_limit_k_min -14
_diffrn_reflns_limit_l_max 36
_diffrn_reflns_limit_l_min -36
_diffrn_reflns_number 43844
_diffrn_reflns_theta_full 29.13
_diffrn_reflns_theta_max 29.13
_diffrn_reflns_theta_min 2.23
_diffrn_standards_number 0
_exptl_absorpt_coefficient_mu 0.715
_exptl_absorpt_correction_T_max 0.8472
_exptl_absorpt_correction_T_min 0.7780
_exptl_absorpt_correction_type multi-scan
_exptl_absorpt_process_details
;
SADABS  (Bruker-AXS, 2003)
;
_exptl_crystal_colour colorless
_exptl_crystal_density_diffrn 1.304
_exptl_crystal_density_method 'not measured'
_exptl_crystal_description block
_exptl_crystal_F_000 2112
_exptl_crystal_size_max 0.37
_exptl_crystal_size_mid 0.32
_exptl_crystal_size_min 0.24
_refine_diff_density_max 0.664
_refine_diff_density_min -0.208
_refine_diff_density_rms 0.069
_refine_ls_extinction_method none
_refine_ls_goodness_of_fit_ref 1.064
_refine_ls_hydrogen_treatment mixed
_refine_ls_matrix_type full
_refine_ls_number_parameters 290
_refine_ls_number_reflns 6768
_refine_ls_number_restraints 1
_refine_ls_restrained_S_all 1.064
_refine_ls_R_factor_all 0.0387
_refine_ls_R_factor_gt 0.0308
_refine_ls_shift/su_max 0.001
_refine_ls_shift/su_mean 0.000
_refine_ls_structure_factor_coef Fsqd
_refine_ls_weighting_details 'calc w=1/[\s^2^(Fo^2^)+(0.0483P)^2^+3.6373P] where P=(Fo^2^+2Fc^2^)/3'
_refine_ls_weighting_scheme calc
_refine_ls_wR_factor_gt 0.0804
_refine_ls_wR_factor_ref 0.0857
_reflns_number_gt 5822
_reflns_number_total 6768
_reflns_threshold_expression I>2\s(I)
_cod_data_source_file ja808683z_si_001.cif
_cod_data_source_block casey68
_cod_original_sg_symbol_Hall '-C 2yc      '
_cod_original_sg_symbol_H-M 'C 1 2/c 1 '
_cod_database_code 4103944

loop_
_symmetry_equiv_pos_as_xyz
'x, y, z'
'-x, y, -z+1/2'
'x+1/2, y+1/2, z'
'-x+1/2, y+1/2, -z+1/2'
'-x, -y, -z'
'x, -y, z-1/2'
'-x+1/2, -y+1/2, -z'
'x+1/2, -y+1/2, z-1/2'

loop_
_atom_site_label
_atom_site_type_symbol
_atom_site_fract_x
_atom_site_fract_y
_atom_site_fract_z
_atom_site_U_iso_or_equiv
_atom_site_adp_type
_atom_site_occupancy
_atom_site_symmetry_multiplicity
_atom_site_calc_flag
_atom_site_refinement_flags
Fe1 Fe 0.378845(10) 0.628845(17) 0.097356(7) 0.01451(6) Uani 1 1 d .
Si1 Si 0.40500(2) 0.29224(3) 0.112211(15) 0.01791(8) Uani 1 1 d .
Si2 Si 0.56095(2) 0.78057(3) 0.131566(14) 0.01668(8) Uani 1 1 d .
O1 O 0.52336(5) 0.52099(9) 0.17948(4) 0.01756(19) Uani 1 1 d .
O2 O 0.39963(5) 0.62724(9) 0.17695(4) 0.0189(2) Uani 1 1 d D
H2 H 0.4401(8) 0.588(2) 0.1897(8) 0.050(6) Uiso 1 1 d D
O3 O 0.33899(6) 0.89232(10) 0.07431(5) 0.0301(2) Uani 1 1 d .
O4 O 0.22050(6) 0.54949(11) 0.05538(5) 0.0296(2) Uani 1 1 d .
C1 C 0.49059(7) 0.53499(12) 0.12989(5) 0.0153(2) Uani 1 1 d .
C2 C 0.43101(7) 0.45307(12) 0.09539(5) 0.0160(2) Uani 1 1 d .
C3 C 0.40641(7) 0.51158(12) 0.04420(5) 0.0161(2) Uani 1 1 d .
C4 C 0.35467(8) 0.45731(13) -0.00722(5) 0.0198(3) Uani 1 1 d .
H4A H 0.3020 0.4577 -0.0071 0.024 Uiso 1 1 calc R
H4B H 0.3692 0.3693 -0.0103 0.024 Uiso 1 1 calc R
C5 C 0.35860(9) 0.53179(14) -0.05482(6) 0.0258(3) Uani 1 1 d .
H5A H 0.4049 0.5080 -0.0623 0.031 Uiso 1 1 calc R
H5B H 0.3145 0.5102 -0.0861 0.031 Uiso 1 1 calc R
C6 C 0.35924(8) 0.67211(14) -0.04533(6) 0.0249(3) Uani 1 1 d .
H6A H 0.3143 0.6957 -0.0360 0.030 Uiso 1 1 calc R
H6B H 0.3567 0.7172 -0.0780 0.030 Uiso 1 1 calc R
C7 C 0.43118(8) 0.71073(13) -0.00060(5) 0.0200(3) Uani 1 1 d .
H7A H 0.4754 0.7023 -0.0126 0.024 Uiso 1 1 calc R
H7B H 0.4272 0.7996 0.0086 0.024 Uiso 1 1 calc R
C8 C 0.44274(7) 0.63052(12) 0.04737(5) 0.0160(2) Uani 1 1 d .
C9 C 0.49299(7) 0.64971(12) 0.10068(5) 0.0156(2) Uani 1 1 d .
C10 C 0.43671(9) 0.26669(14) 0.18469(6) 0.0255(3) Uani 1 1 d .
H10A H 0.4084 0.3221 0.2003 0.038 Uiso 1 1 calc R
H10B H 0.4908 0.2852 0.2000 0.038 Uiso 1 1 calc R
H10C H 0.4276 0.1793 0.1920 0.038 Uiso 1 1 calc R
C11 C 0.45310(10) 0.17524(14) 0.08282(7) 0.0304(3) Uani 1 1 d .
H11A H 0.5077 0.1907 0.0958 0.046 Uiso 1 1 calc R
H11B H 0.4338 0.1829 0.0443 0.046 Uiso 1 1 calc R
H11C H 0.4430 0.0906 0.0929 0.046 Uiso 1 1 calc R
C12 C 0.30089(9) 0.26369(16) 0.08462(7) 0.0310(3) Uani 1 1 d .
H12A H 0.2904 0.1757 0.0899 0.046 Uiso 1 1 calc R
H12B H 0.2826 0.2827 0.0468 0.046 Uiso 1 1 calc R
H12C H 0.2750 0.3176 0.1026 0.046 Uiso 1 1 calc R
C13 C 0.65688(8) 0.71045(13) 0.16200(6) 0.0220(3) Uani 1 1 d .
H13A H 0.6918 0.7743 0.1827 0.033 Uiso 1 1 calc R
H13B H 0.6750 0.6791 0.1342 0.033 Uiso 1 1 calc R
H13C H 0.6541 0.6410 0.1851 0.033 Uiso 1 1 calc R
C14 C 0.53210(9) 0.86098(14) 0.18356(6) 0.0250(3) Uani 1 1 d .
H14A H 0.5298 0.7997 0.2101 0.038 Uiso 1 1 calc R
H14B H 0.4822 0.8993 0.1674 0.038 Uiso 1 1 calc R
H14C H 0.5691 0.9261 0.2004 0.038 Uiso 1 1 calc R
C15 C 0.56649(9) 0.89572(14) 0.08060(6) 0.0249(3) Uani 1 1 d .
H15A H 0.6030 0.9615 0.0975 0.037 Uiso 1 1 calc R
H15B H 0.5166 0.9333 0.0635 0.037 Uiso 1 1 calc R
H15C H 0.5828 0.8527 0.0541 0.037 Uiso 1 1 calc R
C16 C 0.34767(8) 0.57503(13) 0.20057(5) 0.0194(3) Uani 1 1 d .
H16A H 0.3749 0.5560 0.2382 0.023 Uiso 1 1 calc R
H16B H 0.3264 0.4958 0.1825 0.023 Uiso 1 1 calc R
C17 C 0.28471(7) 0.66591(13) 0.19621(5) 0.0187(3) Uani 1 1 d .
C18 C 0.29560(8) 0.79456(14) 0.19547(5) 0.0225(3) Uani 1 1 d .
H18 H 0.3427 0.8269 0.1954 0.027 Uiso 1 1 calc R
C19 C 0.23741(10) 0.87602(15) 0.19485(6) 0.0282(3) Uani 1 1 d .
H19 H 0.2448 0.9639 0.1940 0.034 Uiso 1 1 calc R
C20 C 0.16864(9) 0.82965(17) 0.19545(6) 0.0328(4) Uani 1 1 d .
H20 H 0.1292 0.8855 0.1954 0.039 Uiso 1 1 calc R
C21 C 0.15784(9) 0.70235(17) 0.19609(6) 0.0315(4) Uani 1 1 d .
H21 H 0.1108 0.6705 0.1965 0.038 Uiso 1 1 calc R
C22 C 0.21518(8) 0.61981(15) 0.19606(6) 0.0238(3) Uani 1 1 d .
H22 H 0.2069 0.5320 0.1959 0.029 Uiso 1 1 calc R
C23 C 0.35399(8) 0.78975(13) 0.08485(6) 0.0203(3) Uani 1 1 d .
C24 C 0.28223(8) 0.58077(13) 0.07393(5) 0.0203(3) Uani 1 1 d .

loop_
_atom_site_aniso_label
_atom_site_aniso_U_11
_atom_site_aniso_U_22
_atom_site_aniso_U_33
_atom_site_aniso_U_23
_atom_site_aniso_U_13
_atom_site_aniso_U_12
Fe1 0.01150(10) 0.01615(10) 0.01569(10) 0.00042(6) 0.00433(7) 0.00173(6)
Si1 0.01927(18) 0.01624(17) 0.01885(18) 0.00048(13) 0.00723(14) -0.00120(13)
Si2 0.01527(17) 0.01654(17) 0.01866(18) -0.00216(13) 0.00628(14) -0.00127(13)
O1 0.0133(4) 0.0217(5) 0.0161(4) 0.0009(4) 0.0028(3) 0.0026(3)
O2 0.0141(4) 0.0256(5) 0.0176(5) 0.0017(4) 0.0061(4) 0.0039(4)
O3 0.0304(6) 0.0211(5) 0.0375(6) 0.0045(4) 0.0098(5) 0.0059(4)
O4 0.0154(5) 0.0358(6) 0.0350(6) -0.0001(5) 0.0049(4) -0.0011(4)
C1 0.0116(5) 0.0169(6) 0.0184(6) -0.0007(5) 0.0063(5) 0.0024(4)
C2 0.0137(5) 0.0162(6) 0.0182(6) -0.0008(5) 0.0056(5) 0.0011(4)
C3 0.0140(5) 0.0177(6) 0.0170(6) -0.0007(5) 0.0056(5) 0.0015(5)
C4 0.0198(6) 0.0203(6) 0.0177(6) -0.0024(5) 0.0045(5) -0.0019(5)
C5 0.0303(8) 0.0280(7) 0.0177(6) -0.0013(5) 0.0062(6) -0.0010(6)
C6 0.0256(7) 0.0267(7) 0.0203(7) 0.0030(5) 0.0049(6) 0.0005(6)
C7 0.0213(6) 0.0206(6) 0.0184(6) 0.0022(5) 0.0068(5) -0.0013(5)
C8 0.0143(6) 0.0180(6) 0.0164(6) -0.0004(5) 0.0060(5) 0.0013(4)
C9 0.0131(5) 0.0166(6) 0.0175(6) -0.0010(5) 0.0056(5) 0.0011(4)
C10 0.0304(8) 0.0244(7) 0.0223(7) 0.0040(5) 0.0096(6) 0.0022(6)
C11 0.0465(10) 0.0178(7) 0.0350(8) 0.0000(6) 0.0243(8) 0.0009(6)
C12 0.0247(7) 0.0317(8) 0.0329(8) 0.0056(6) 0.0049(6) -0.0092(6)
C13 0.0167(6) 0.0240(7) 0.0247(7) -0.0026(5) 0.0062(5) -0.0017(5)
C14 0.0237(7) 0.0265(7) 0.0258(7) -0.0078(6) 0.0094(6) -0.0026(5)
C15 0.0286(7) 0.0209(6) 0.0258(7) 0.0001(5) 0.0100(6) -0.0049(6)
C16 0.0178(6) 0.0225(6) 0.0205(6) 0.0036(5) 0.0096(5) 0.0056(5)
C17 0.0171(6) 0.0248(7) 0.0141(6) 0.0004(5) 0.0050(5) 0.0065(5)
C18 0.0238(7) 0.0250(7) 0.0179(6) -0.0005(5) 0.0059(5) 0.0044(5)
C19 0.0370(9) 0.0260(7) 0.0195(7) -0.0006(5) 0.0066(6) 0.0128(6)
C20 0.0278(8) 0.0458(10) 0.0236(7) -0.0009(7) 0.0073(6) 0.0211(7)
C21 0.0178(7) 0.0486(10) 0.0288(8) 0.0007(7) 0.0086(6) 0.0085(6)
C22 0.0185(6) 0.0303(8) 0.0231(7) 0.0005(6) 0.0076(6) 0.0031(5)
C23 0.0151(6) 0.0245(7) 0.0209(6) -0.0011(5) 0.0057(5) 0.0015(5)
C24 0.0183(6) 0.0222(6) 0.0218(7) 0.0016(5) 0.0085(5) 0.0031(5)

loop_
_atom_type_symbol
_atom_type_description
_atom_type_scat_dispersion_real
_atom_type_scat_dispersion_imag
_atom_type_scat_source
C C 0.0033 0.0016 'International Tables Vol C Tables 4.2.6.8 and 6.1.1.4'
H H 0.0000 0.0000 'International Tables Vol C Tables 4.2.6.8 and 6.1.1.4'
O O 0.0106 0.0060 'International Tables Vol C Tables 4.2.6.8 and 6.1.1.4'
Si Si 0.0817 0.0704 'International Tables Vol C Tables 4.2.6.8 and 6.1.1.4'
Fe Fe 0.3463 0.8444 'International Tables Vol C Tables 4.2.6.8 and 6.1.1.4'

loop_
_geom_angle_atom_site_label_1
_geom_angle_atom_site_label_2
_geom_angle_atom_site_label_3
_geom_angle
_geom_angle_publ_flag
C23 Fe1 C24 92.29(6) yes
C23 Fe1 O2 98.72(5) yes
C24 Fe1 O2 100.46(5) yes
C23 Fe1 C8 92.34(6) yes
C24 Fe1 C8 120.82(6) yes
O2 Fe1 C8 136.76(5) yes
C23 Fe1 C3 123.83(6) yes
C24 Fe1 C3 92.40(6) yes
O2 Fe1 C3 135.01(5) yes
C8 Fe1 C3 40.08(5) yes
C23 Fe1 C2 160.02(6) yes
C24 Fe1 C2 99.18(6) yes
O2 Fe1 C2 95.23(4) yes
C8 Fe1 C2 67.74(5) yes
C3 Fe1 C2 39.92(5) yes
C23 Fe1 C9 95.93(6) yes
C24 Fe1 C9 159.34(6) yes
O2 Fe1 C9 96.99(4) yes
C8 Fe1 C9 40.08(5) yes
C3 Fe1 C9 67.31(5) yes
C2 Fe1 C9 68.12(5) yes
C23 Fe1 C1 131.43(6) yes
C24 Fe1 C1 136.29(6) yes
O2 Fe1 C1 76.15(4) yes
C8 Fe1 C1 65.53(5) yes
C3 Fe1 C1 65.30(5) yes
C2 Fe1 C1 39.63(5) yes
C9 Fe1 C1 39.27(5) yes
C10 Si1 C11 108.45(7) ?
C10 Si1 C12 108.48(7) ?
C11 Si1 C12 108.24(8) ?
C10 Si1 C2 111.64(6) ?
C11 Si1 C2 107.90(6) ?
C12 Si1 C2 112.01(7) ?
C13 Si2 C15 107.60(7) ?
C13 Si2 C14 109.58(7) ?
C15 Si2 C14 110.38(7) ?
C13 Si2 C9 107.85(6) ?
C15 Si2 C9 111.07(6) ?
C14 Si2 C9 110.28(6) ?
C16 O2 Fe1 123.04(8) ?
C16 O2 H2 106.4(16) ?
Fe1 O2 H2 105.3(16) ?
O1 C1 C9 124.62(12) ?
O1 C1 C2 125.81(12) ?
C9 C1 C2 108.14(11) ?
O1 C1 Fe1 121.63(9) ?
C9 C1 Fe1 66.83(7) ?
C2 C1 Fe1 66.66(7) ?
C3 C2 C1 106.04(11) ?
C3 C2 Si1 126.88(10) ?
C1 C2 Si1 126.32(10) ?
C3 C2 Fe1 68.80(7) ?
C1 C2 Fe1 73.71(7) ?
Si1 C2 Fe1 129.85(7) ?
C8 C3 C2 109.55(11) ?
C8 C3 C4 122.77(12) ?
C2 C3 C4 127.56(12) ?
C8 C3 Fe1 69.54(7) ?
C2 C3 Fe1 71.28(7) ?
C4 C3 Fe1 128.60(9) ?
C3 C4 C5 111.70(11) ?
C3 C4 H4A 109.3 ?
C5 C4 H4A 109.3 ?
C3 C4 H4B 109.3 ?
C5 C4 H4B 109.3 ?
H4A C4 H4B 107.9 ?
C6 C5 C4 111.81(12) ?
C6 C5 H5A 109.3 ?
C4 C5 H5A 109.3 ?
C6 C5 H5B 109.3 ?
C4 C5 H5B 109.3 ?
H5A C5 H5B 107.9 ?
C5 C6 C7 110.63(12) ?
C5 C6 H6A 109.5 ?
C7 C6 H6A 109.5 ?
C5 C6 H6B 109.5 ?
C7 C6 H6B 109.5 ?
H6A C6 H6B 108.1 ?
C8 C7 C6 110.86(11) ?
C8 C7 H7A 109.5 ?
C6 C7 H7A 109.5 ?
C8 C7 H7B 109.5 ?
C6 C7 H7B 109.5 ?
H7A C7 H7B 108.1 ?
C3 C8 C9 108.96(11) ?
C3 C8 C7 121.74(12) ?
C9 C8 C7 129.12(12) ?
C3 C8 Fe1 70.38(7) ?
C9 C8 Fe1 71.64(7) ?
C7 C8 Fe1 127.71(9) ?
C8 C9 C1 106.70(11) ?
C8 C9 Si2 131.53(10) ?
C1 C9 Si2 121.41(9) ?
C8 C9 Fe1 68.28(7) ?
C1 C9 Fe1 73.90(7) ?
Si2 C9 Fe1 128.25(7) ?
Si1 C10 H10A 109.5 ?
Si1 C10 H10B 109.5 ?
H10A C10 H10B 109.5 ?
Si1 C10 H10C 109.5 ?
H10A C10 H10C 109.5 ?
H10B C10 H10C 109.5 ?
Si1 C11 H11A 109.5 ?
Si1 C11 H11B 109.5 ?
H11A C11 H11B 109.5 ?
Si1 C11 H11C 109.5 ?
H11A C11 H11C 109.5 ?
H11B C11 H11C 109.5 ?
Si1 C12 H12A 109.5 ?
Si1 C12 H12B 109.5 ?
H12A C12 H12B 109.5 ?
Si1 C12 H12C 109.5 ?
H12A C12 H12C 109.5 ?
H12B C12 H12C 109.5 ?
Si2 C13 H13A 109.5 ?
Si2 C13 H13B 109.5 ?
H13A C13 H13B 109.5 ?
Si2 C13 H13C 109.5 ?
H13A C13 H13C 109.5 ?
H13B C13 H13C 109.5 ?
Si2 C14 H14A 109.5 ?
Si2 C14 H14B 109.5 ?
H14A C14 H14B 109.5 ?
Si2 C14 H14C 109.5 ?
H14A C14 H14C 109.5 ?
H14B C14 H14C 109.5 ?
Si2 C15 H15A 109.5 ?
Si2 C15 H15B 109.5 ?
H15A C15 H15B 109.5 ?
Si2 C15 H15C 109.5 ?
H15A C15 H15C 109.5 ?
H15B C15 H15C 109.5 ?
O2 C16 C17 110.28(11) ?
O2 C16 H16A 109.6 ?
C17 C16 H16A 109.6 ?
O2 C16 H16B 109.6 ?
C17 C16 H16B 109.6 ?
H16A C16 H16B 108.1 ?
C18 C17 C22 119.42(13) ?
C18 C17 C16 121.56(13) ?
C22 C17 C16 118.91(13) ?
C17 C18 C19 119.92(14) ?
C17 C18 H18 120.0 ?
C19 C18 H18 120.0 ?
C20 C19 C18 120.43(15) ?
C20 C19 H19 119.8 ?
C18 C19 H19 119.8 ?
C21 C20 C19 119.62(14) ?
C21 C20 H20 120.2 ?
C19 C20 H20 120.2 ?
C20 C21 C22 120.58(15) ?
C20 C21 H21 119.7 ?
C22 C21 H21 119.7 ?
C21 C22 C17 120.02(15) ?
C21 C22 H22 120.0 ?
C17 C22 H22 120.0 ?
O3 C23 Fe1 176.19(13) ?
O4 C24 Fe1 175.17(13) ?

loop_
_geom_bond_atom_site_label_1
_geom_bond_atom_site_label_2
_geom_bond_distance
_geom_bond_publ_flag
Fe1 C23 1.7822(14) yes
Fe1 C24 1.7840(14) yes
Fe1 O2 2.0442(10) yes
Fe1 C8 2.0813(13) yes
Fe1 C3 2.0924(13) yes
Fe1 C2 2.1255(13) yes
Fe1 C9 2.1263(13) yes
Fe1 C1 2.2221(12) yes
Si1 C10 1.8581(15) ?
Si1 C11 1.8656(15) ?
Si1 C12 1.8681(16) ?
Si1 C2 1.8815(13) ?
Si2 C13 1.8665(14) ?
Si2 C15 1.8706(15) ?
Si2 C14 1.8699(15) ?
Si2 C9 1.8864(13) ?
O1 C1 1.2768(16) ?
O2 C16 1.4432(16) ?
O2 H2 0.832(9) ?
O3 C23 1.1425(17) ?
O4 C24 1.1469(17) ?
C1 C9 1.4641(18) ?
C1 C2 1.4766(18) ?
C2 C3 1.4401(18) ?
C3 C8 1.4303(18) ?
C3 C4 1.5135(18) ?
C4 C5 1.5304(19) ?
C4 H4A 0.9900 ?
C4 H4B 0.9900 ?
C5 C6 1.519(2) ?
C5 H5A 0.9900 ?
C5 H5B 0.9900 ?
C6 C7 1.533(2) ?
C6 H6A 0.9900 ?
C6 H6B 0.9900 ?
C7 C8 1.5029(18) ?
C7 H7A 0.9900 ?
C7 H7B 0.9900 ?
C8 C9 1.4424(18) ?
C10 H10A 0.9800 ?
C10 H10B 0.9800 ?
C10 H10C 0.9800 ?
C11 H11A 0.9800 ?
C11 H11B 0.9800 ?
C11 H11C 0.9800 ?
C12 H12A 0.9800 ?
C12 H12B 0.9800 ?
C12 H12C 0.9800 ?
C13 H13A 0.9800 ?
C13 H13B 0.9800 ?
C13 H13C 0.9800 ?
C14 H14A 0.9800 ?
C14 H14B 0.9800 ?
C14 H14C 0.9800 ?
C15 H15A 0.9800 ?
C15 H15B 0.9800 ?
C15 H15C 0.9800 ?
C16 C17 1.5030(18) ?
C16 H16A 0.9900 ?
C16 H16B 0.9900 ?
C17 C18 1.390(2) ?
C17 C22 1.394(2) ?
C18 C19 1.392(2) ?
C18 H18 0.9500 ?
C19 C20 1.388(3) ?
C19 H19 0.9500 ?
C20 C21 1.375(3) ?
C20 H20 0.9500 ?
C21 C22 1.391(2) ?
C21 H21 0.9500 ?
C22 H22 0.9500 ?

loop_
_geom_hbond_atom_site_label_D
_geom_hbond_atom_site_label_H
_geom_hbond_atom_site_label_A
_geom_hbond_distance_DH
_geom_hbond_distance_HA
_geom_hbond_distance_DA
_geom_hbond_angle_DHA
O2 H2 O1 0.832(9) 1.824(15) 2.5652(13) 148(2)

loop_
_geom_torsion_atom_site_label_1
_geom_torsion_atom_site_label_2
_geom_torsion_atom_site_label_3
_geom_torsion_atom_site_label_4
_geom_torsion
C23 Fe1 O2 C16 103.96(10)
C24 Fe1 O2 C16 9.98(10)
C8 Fe1 O2 C16 -153.13(9)
C3 Fe1 O2 C16 -94.19(11)
C2 Fe1 O2 C16 -90.38(10)
C9 Fe1 O2 C16 -158.91(9)
C1 Fe1 O2 C16 -125.38(10)
C23 Fe1 C1 O1 87.03(12)
C24 Fe1 C1 O1 -93.16(12)
O2 Fe1 C1 O1 -2.44(10)
C8 Fe1 C1 O1 157.05(12)
C3 Fe1 C1 O1 -158.68(12)
C2 Fe1 C1 O1 -118.86(13)
C9 Fe1 C1 O1 117.53(13)
C23 Fe1 C1 C9 -30.50(10)
C24 Fe1 C1 C9 149.31(9)
O2 Fe1 C1 C9 -119.97(8)
C8 Fe1 C1 C9 39.52(7)
C3 Fe1 C1 C9 83.79(8)
C2 Fe1 C1 C9 123.61(11)
C23 Fe1 C1 C2 -154.11(8)
C24 Fe1 C1 C2 25.70(11)
O2 Fe1 C1 C2 116.42(8)
C8 Fe1 C1 C2 -84.09(8)
C3 Fe1 C1 C2 -39.82(7)
C9 Fe1 C1 C2 -123.61(11)
O1 C1 C2 C3 174.71(12)
C9 C1 C2 C3 7.90(13)
Fe1 C1 C2 C3 61.58(8)
O1 C1 C2 Si1 -14.72(18)
C9 C1 C2 Si1 178.46(9)
Fe1 C1 C2 Si1 -127.86(10)
O1 C1 C2 Fe1 113.14(12)
C9 C1 C2 Fe1 -53.68(8)
C10 Si1 C2 C3 -170.42(11)
C11 Si1 C2 C3 70.49(13)
C12 Si1 C2 C3 -48.54(13)
C10 Si1 C2 C1 20.94(13)
C11 Si1 C2 C1 -98.15(12)
C12 Si1 C2 C1 142.82(11)
C10 Si1 C2 Fe1 -78.28(10)
C11 Si1 C2 Fe1 162.64(9)
C12 Si1 C2 Fe1 43.60(11)
C23 Fe1 C2 C3 -41.55(19)
C24 Fe1 C2 C3 82.70(8)
O2 Fe1 C2 C3 -175.79(7)
C8 Fe1 C2 C3 -36.95(7)
C9 Fe1 C2 C3 -80.35(8)
C1 Fe1 C2 C3 -114.97(10)
C23 Fe1 C2 C1 73.42(18)
C24 Fe1 C2 C1 -162.33(8)
O2 Fe1 C2 C1 -60.83(7)
C8 Fe1 C2 C1 78.02(8)
C3 Fe1 C2 C1 114.97(10)
C9 Fe1 C2 C1 34.62(7)
C23 Fe1 C2 Si1 -162.53(14)
C24 Fe1 C2 Si1 -38.28(10)
O2 Fe1 C2 Si1 63.22(9)
C8 Fe1 C2 Si1 -157.93(10)
C3 Fe1 C2 Si1 -120.98(12)
C9 Fe1 C2 Si1 158.67(10)
C1 Fe1 C2 Si1 124.05(12)
C1 C2 C3 C8 -5.67(14)
Si1 C2 C3 C8 -176.17(9)
Fe1 C2 C3 C8 59.21(9)
C1 C2 C3 C4 170.35(12)
Si1 C2 C3 C4 -0.14(19)
Fe1 C2 C3 C4 -124.77(13)
C1 C2 C3 Fe1 -64.88(8)
Si1 C2 C3 Fe1 124.63(10)
C23 Fe1 C3 C8 43.94(10)
C24 Fe1 C3 C8 138.31(8)
O2 Fe1 C3 C8 -114.30(8)
C2 Fe1 C3 C8 -120.23(11)
C9 Fe1 C3 C8 -37.70(7)
C1 Fe1 C3 C8 -80.70(8)
C23 Fe1 C3 C2 164.17(8)
C24 Fe1 C3 C2 -101.46(8)
O2 Fe1 C3 C2 5.93(10)
C8 Fe1 C3 C2 120.23(11)
C9 Fe1 C3 C2 82.54(8)
C1 Fe1 C3 C2 39.53(7)
C23 Fe1 C3 C4 -72.25(13)
C24 Fe1 C3 C4 22.12(12)
O2 Fe1 C3 C4 129.51(11)
C8 Fe1 C3 C4 -116.19(15)
C2 Fe1 C3 C4 123.58(15)
C9 Fe1 C3 C4 -153.89(13)
C1 Fe1 C3 C4 163.11(13)
C8 C3 C4 C5 10.80(18)
C2 C3 C4 C5 -164.74(12)
Fe1 C3 C4 C5 99.77(13)
C3 C4 C5 C6 -42.60(16)
C4 C5 C6 C7 64.73(16)
C5 C6 C7 C8 -50.85(16)
C2 C3 C8 C9 1.30(14)
C4 C3 C8 C9 -174.95(11)
Fe1 C3 C8 C9 61.56(9)
C2 C3 C8 C7 176.84(11)
C4 C3 C8 C7 0.59(19)
Fe1 C3 C8 C7 -122.89(12)
C2 C3 C8 Fe1 -60.27(9)
C4 C3 C8 Fe1 123.48(12)
C6 C7 C8 C3 19.38(17)
C6 C7 C8 C9 -166.05(13)
C6 C7 C8 Fe1 -69.42(15)
C23 Fe1 C8 C3 -144.77(8)
C24 Fe1 C8 C3 -50.70(9)
O2 Fe1 C8 C3 109.86(8)
C2 Fe1 C8 C3 36.80(7)
C9 Fe1 C8 C3 118.81(10)
C1 Fe1 C8 C3 80.08(8)
C23 Fe1 C8 C9 96.42(8)
C24 Fe1 C8 C9 -169.51(8)
O2 Fe1 C8 C9 -8.95(10)
C3 Fe1 C8 C9 -118.81(10)
C2 Fe1 C8 C9 -82.00(8)
C1 Fe1 C8 C9 -38.73(7)
C23 Fe1 C8 C7 -29.28(12)
C24 Fe1 C8 C7 64.79(13)
O2 Fe1 C8 C7 -134.65(10)
C3 Fe1 C8 C7 115.49(14)
C2 Fe1 C8 C7 152.29(13)
C9 Fe1 C8 C7 -125.71(15)
C1 Fe1 C8 C7 -164.43(13)
C3 C8 C9 C1 3.68(14)
C7 C8 C9 C1 -171.43(12)
Fe1 C8 C9 C1 64.46(8)
C3 C8 C9 Si2 176.71(10)
C7 C8 C9 Si2 1.6(2)
Fe1 C8 C9 Si2 -122.51(11)
C3 C8 C9 Fe1 -60.78(9)
C7 C8 C9 Fe1 124.11(14)
O1 C1 C9 C8 -174.18(11)
C2 C1 C9 C8 -7.17(14)
Fe1 C1 C9 C8 -60.75(8)
O1 C1 C9 Si2 11.93(17)
C2 C1 C9 Si2 178.94(9)
Fe1 C1 C9 Si2 125.36(9)
O1 C1 C9 Fe1 -113.43(12)
C2 C1 C9 Fe1 53.58(8)
C13 Si2 C9 C8 -123.05(13)
C15 Si2 C9 C8 -5.38(14)
C14 Si2 C9 C8 117.32(13)
C13 Si2 C9 C1 49.13(12)
C15 Si2 C9 C1 166.80(10)
C14 Si2 C9 C1 -70.50(12)
C13 Si2 C9 Fe1 143.00(8)
C15 Si2 C9 Fe1 -99.33(9)
C14 Si2 C9 Fe1 23.38(11)
C23 Fe1 C9 C8 -86.59(8)
C24 Fe1 C9 C8 26.31(19)
O2 Fe1 C9 C8 173.84(7)
C3 Fe1 C9 C8 37.70(7)
C2 Fe1 C9 C8 80.99(8)
C1 Fe1 C9 C8 115.91(10)
C23 Fe1 C9 C1 157.50(8)
C24 Fe1 C9 C1 -89.60(17)
O2 Fe1 C9 C1 57.93(7)
C8 Fe1 C9 C1 -115.91(10)
C3 Fe1 C9 C1 -78.21(8)
C2 Fe1 C9 C1 -34.92(7)
C23 Fe1 C9 Si2 39.91(10)
C24 Fe1 C9 Si2 152.81(14)
O2 Fe1 C9 Si2 -59.66(9)
C8 Fe1 C9 Si2 126.50(12)
C3 Fe1 C9 Si2 164.20(10)
C2 Fe1 C9 Si2 -152.51(10)
C1 Fe1 C9 Si2 -117.59(12)
Fe1 O2 C16 C17 -79.41(13)
O2 C16 C17 C18 -29.75(18)
O2 C16 C17 C22 154.08(12)
C22 C17 C18 C19 0.3(2)
C16 C17 C18 C19 -175.83(13)
C17 C18 C19 C20 0.6(2)
C18 C19 C20 C21 -0.7(2)
C19 C20 C21 C22 -0.1(2)
C20 C21 C22 C17 1.0(2)
C18 C17 C22 C21 -1.1(2)
C16 C17 C22 C21 175.15(13)
C24 Fe1 C23 O3 -100(2)
O2 Fe1 C23 O3 159(2)
C8 Fe1 C23 O3 21(2)
C3 Fe1 C23 O3 -6(2)
C2 Fe1 C23 O3 25(2)
C9 Fe1 C23 O3 61(2)
C1 Fe1 C23 O3 80(2)
C23 Fe1 C24 O4 87.6(15)
O2 Fe1 C24 O4 -173.1(15)
C8 Fe1 C24 O4 -6.5(15)
C3 Fe1 C24 O4 -36.4(15)
C2 Fe1 C24 O4 -76.0(15)
C9 Fe1 C24 O4 -25.9(16)
C1 Fe1 C24 O4 -92.2(15)
